data_4070751
loop_
_publ_author_name
'Xu, Bao-Hua'
'Tao, Jing-Cong'
'Li, Yi-Zhi'
'Li, Shu-Hua'
'Yan, Hong'

_publ_section_title
;
 Metal-Induced B&#x2212;H Bond Activation: Addition of Methyl Acetylene
 Monocarboxylate to CpCo Half-Sandwich Complexes Containing a Chelating
 1,2-Dicarba-closo-dodecaborane-1,2-dichalcogenolate Ligand
;
_journal_issue 3
_journal_name_full Organometallics
_journal_page_first 334
_journal_paper_doi 10.1021/om7009864
_journal_volume 27
_journal_year 2008
_chemical_formula_moiety 'C15 H23 B10 Co O4 S2'
_chemical_formula_sum 'C15 H23 B10 Co O4 S2'
_chemical_formula_weight 498.50
_chemical_melting_point 176
_chemical_name_systematic
; 
 ? 
;
_space_group_IT_number 14
_symmetry_cell_setting monoclinic
_symmetry_space_group_name_Hall '-P 2yn'
_symmetry_space_group_name_H-M 'P 1 21/n 1'
_atom_sites_solution_hydrogens geom
_atom_sites_solution_primary direct
_atom_sites_solution_secondary difmap
_audit_creation_method SHELXL-97
_cell_angle_alpha 90.00
_cell_angle_beta 110.741(2)
_cell_angle_gamma 90.00
_cell_formula_units_Z 4
_cell_length_a 9.9360(17)
_cell_length_b 18.012(3)
_cell_length_c 13.344(2)
_cell_measurement_reflns_used 1584
_cell_measurement_temperature 273(2)
_cell_measurement_theta_max 42.530
_cell_measurement_theta_min 4.524
_cell_volume 2233.4(6)
_computing_cell_refinement 'Bruker SMART'
_computing_data_collection 'Bruker SMART'
_computing_data_reduction 'Bruker SAINT'
_computing_molecular_graphics 'Bruker SHELXTL'
_computing_publication_material 'Bruker SHELXTL'
_computing_structure_refinement 'SHELXL-97 (Sheldrick, 1997)'
_computing_structure_solution 'SHELXS-97 (Sheldrick, 1990)'
_diffrn_ambient_temperature 273(2)
_diffrn_measured_fraction_theta_full 0.999
_diffrn_measured_fraction_theta_max 0.999
_diffrn_measurement_device_type 'CCD area detector'
_diffrn_measurement_method 'phi and omega scans'
_diffrn_radiation_monochromator graphite
_diffrn_radiation_source 'fine-focus sealed tube'
_diffrn_radiation_type MoK\a
_diffrn_radiation_wavelength 0.71073
_diffrn_reflns_av_R_equivalents 0.0849
_diffrn_reflns_av_sigmaI/netI 0.1173
_diffrn_reflns_limit_h_max 12
_diffrn_reflns_limit_h_min -10
_diffrn_reflns_limit_k_max 22
_diffrn_reflns_limit_k_min -19
_diffrn_reflns_limit_l_max 15
_diffrn_reflns_limit_l_min -16
_diffrn_reflns_number 12020
_diffrn_reflns_theta_full 26.00
_diffrn_reflns_theta_max 26.00
_diffrn_reflns_theta_min 1.99
_exptl_absorpt_coefficient_mu 0.977
_exptl_absorpt_correction_T_max 0.79
_exptl_absorpt_correction_T_min 0.75
_exptl_absorpt_correction_type multi-scan
_exptl_absorpt_process_details '(SADABS; Bruker, 2000)'
_exptl_crystal_colour red
_exptl_crystal_density_diffrn 1.483
_exptl_crystal_density_method 'not measured'
_exptl_crystal_description slab
_exptl_crystal_F_000 1016
_exptl_crystal_size_max 0.30
_exptl_crystal_size_mid 0.26
_exptl_crystal_size_min 0.24
_refine_diff_density_max 0.353
_refine_diff_density_min -0.421
_refine_diff_density_rms 0.070
_refine_ls_extinction_method none
_refine_ls_goodness_of_fit_ref 0.878
_refine_ls_hydrogen_treatment constr
_refine_ls_matrix_type full
_refine_ls_number_parameters 289
_refine_ls_number_reflns 4389
_refine_ls_number_restraints 1
_refine_ls_restrained_S_all 0.878
_refine_ls_R_factor_all 0.0914
_refine_ls_R_factor_gt 0.0451
_refine_ls_shift/su_max 0.011
_refine_ls_shift/su_mean 0.001
_refine_ls_structure_factor_coef Fsqd
_refine_ls_weighting_details 'calc w=1/[\s^2^(Fo^2^)+(0.0009P)^2^+0.0000P] where P=(Fo^2^+2Fc^2^)/3'
_refine_ls_weighting_scheme calc
_refine_ls_wR_factor_gt 0.0663
_refine_ls_wR_factor_ref 0.0721
_reflns_number_gt 2382
_reflns_number_total 4389
_reflns_threshold_expression >2sigma(I)
_cod_data_source_file om7009864-file002.cif
_cod_data_source_block 2S
_cod_depositor_comments
;
The following automatic conversions were performed:

'_symmetry_cell_setting' value 'Monoclinic' changed to 'monoclinic'
according to /home/saulius/struct/CIF-dictionaries/cif_core.dic
dictionary named 'cif_core.dic' version 2.4.1 from 2010-06-29.

Automatic conversion script
Id: cif_fix_values 1715 2011-07-08 13:25:40Z adriana 
;
_cod_original_cell_volume 2233.3(6)
_cod_original_sg_symbol_H-M 'P2(1)/n  '
_cod_original_formula_sum ' C15 H23 B10 Co O4 S2'
_cod_database_code 4070751

loop_
_symmetry_equiv_pos_as_xyz
'x, y, z'
'-x+1/2, y+1/2, -z+1/2'
'-x, -y, -z'
'x-1/2, -y-1/2, z-1/2'

loop_
_atom_site_label
_atom_site_type_symbol
_atom_site_fract_x
_atom_site_fract_y
_atom_site_fract_z
_atom_site_U_iso_or_equiv
_atom_site_adp_type
_atom_site_occupancy
_atom_site_symmetry_multiplicity
_atom_site_calc_flag
_atom_site_refinement_flags
B3 B 0.9140(5) 0.3284(2) 0.3209(3) 0.0426(11) Uani 1 1 d .
H58A H 0.8135 0.3221 0.2800 0.051 Uiso 1 1 d R
B4 B 1.0485(5) 0.2984(2) 0.2737(3) 0.0502(13) Uani 1 1 d .
H56A H 1.0283 0.2734 0.2064 0.060 Uiso 1 1 d R
B5 B 1.1979(5) 0.2678(2) 0.3865(3) 0.0494(13) Uani 1 1 d .
H57A H 1.2577 0.2273 0.3810 0.059 Uiso 1 1 d R
B6 B 1.1531(4) 0.2797(2) 0.5023(3) 0.0428(12) Uani 1 1 d .
H59A H 1.1873 0.2459 0.5617 0.051 Uiso 1 1 d R
B7 B 0.9802(5) 0.4047(2) 0.4053(3) 0.0499(13) Uani 1 1 d .
H52A H 0.9184 0.4442 0.4112 0.060 Uiso 1 1 d R
B8 B 1.0243(5) 0.3935(2) 0.2887(4) 0.0566(14) Uani 1 1 d .
H54A H 0.9880 0.4263 0.2285 0.068 Uiso 1 1 d R
B9 B 1.1977(5) 0.3564(3) 0.3292(4) 0.0594(15) Uani 1 1 d .
H55A H 1.2610 0.3677 0.2911 0.071 Uiso 1 1 d R
B10 B 1.2631(5) 0.3444(2) 0.4701(4) 0.0556(14) Uani 1 1 d .
H60A H 1.3632 0.3494 0.5129 0.067 Uiso 1 1 d R
B11 B 1.1268(5) 0.3748(2) 0.5171(4) 0.0477(12) Uani 1 1 d .
H51A H 1.1474 0.3964 0.5867 0.057 Uiso 1 1 d R
B12 B 1.1553(5) 0.4222(3) 0.4104(3) 0.0576(14) Uani 1 1 d .
H53A H 1.1939 0.4716 0.4191 0.069 Uiso 1 1 d R
C1 C 1.0261(4) 0.25749(18) 0.3814(3) 0.0365(9) Uani 1 1 d .
C2 C 0.9839(3) 0.31926(19) 0.4580(2) 0.0365(9) Uani 1 1 d .
C3 C 0.5969(4) 0.1827(3) 0.3047(3) 0.0530(11) Uani 1 1 d .
H2A H 0.5960 0.1980 0.2340 0.064 Uiso 1 1 calc R
C4 C 0.6278(4) 0.1111(2) 0.3489(4) 0.0561(12) Uani 1 1 d .
H1A H 0.6481 0.0674 0.3128 0.067 Uiso 1 1 calc R
C5 C 0.6168(4) 0.1117(2) 0.4488(4) 0.0595(12) Uani 1 1 d .
H5A H 0.6259 0.0687 0.4957 0.071 Uiso 1 1 calc R
C6 C 0.5863(4) 0.1847(3) 0.4700(3) 0.0557(11) Uani 1 1 d .
H4A H 0.5694 0.2019 0.5342 0.067 Uiso 1 1 calc R
C7 C 0.5718(4) 0.2273(2) 0.3783(3) 0.0528(11) Uani 1 1 d .
H3A H 0.5488 0.2803 0.3694 0.063 Uiso 1 1 calc R
C8 C 0.8969(4) 0.13666(19) 0.5767(3) 0.0400(9) Uani 1 1 d U
H15A H 0.8651 0.1434 0.6338 0.048 Uiso 1 1 calc R
C9 C 1.0186(4) 0.09641(19) 0.6015(3) 0.0353(9) Uani 1 1 d .
C10 C 1.0805(4) 0.0582(2) 0.7064(3) 0.0415(10) Uani 1 1 d .
C11 C 1.0780(4) 0.0467(2) 0.8815(3) 0.0612(12) Uani 1 1 d .
H12A H 1.0318 0.0685 0.9266 0.092 Uiso 1 1 calc R
H12B H 1.1802 0.0532 0.9138 0.092 Uiso 1 1 calc R
H12C H 1.0560 -0.0053 0.8730 0.092 Uiso 1 1 calc R
C12 C 1.0932(4) 0.07966(18) 0.5287(3) 0.0390(9) Uani 1 1 d .
H9A H 1.1665 0.0447 0.5532 0.047 Uiso 1 1 calc R
C13 C 1.0717(4) 0.10717(19) 0.4315(3) 0.0373(9) Uani 1 1 d .
C14 C 1.1653(5) 0.0804(2) 0.3725(3) 0.0481(11) Uani 1 1 d .
C15 C 1.2121(4) 0.0892(2) 0.2125(3) 0.0848(16) Uani 1 1 d .
H14A H 1.1698 0.1083 0.1411 0.127 Uiso 1 1 calc R
H14B H 1.2248 0.0365 0.2097 0.127 Uiso 1 1 calc R
H14C H 1.3038 0.1124 0.2476 0.127 Uiso 1 1 calc R
Co1 Co 0.77936(5) 0.18168(3) 0.44902(4) 0.03628(15) Uani 1 1 d U
O1 O 1.2699(3) 0.04379(16) 0.4117(2) 0.0752(10) Uani 1 1 d .
O2 O 1.1713(3) 0.01029(15) 0.7259(2) 0.0611(8) Uani 1 1 d .
O3 O 1.1187(3) 0.10471(14) 0.2716(2) 0.0552(8) Uani 1 1 d .
O4 O 1.0273(3) 0.08193(14) 0.77907(19) 0.0552(7) Uani 1 1 d .
S1 S 0.93072(9) 0.16941(5) 0.36452(7) 0.0376(3) Uani 1 1 d .
S2 S 0.86685(10) 0.29078(5) 0.52573(7) 0.0446(3) Uani 1 1 d .

loop_
_atom_site_aniso_label
_atom_site_aniso_U_11
_atom_site_aniso_U_22
_atom_site_aniso_U_33
_atom_site_aniso_U_23
_atom_site_aniso_U_13
_atom_site_aniso_U_12
B3 0.042(3) 0.046(3) 0.034(2) 0.005(2) 0.006(2) 0.004(2)
B4 0.064(3) 0.052(3) 0.045(3) -0.004(3) 0.032(3) -0.012(3)
B5 0.031(3) 0.053(3) 0.068(3) -0.008(3) 0.024(3) -0.009(2)
B6 0.036(3) 0.048(3) 0.039(3) -0.004(2) 0.007(2) -0.001(2)
B7 0.065(4) 0.027(3) 0.057(3) 0.001(2) 0.021(3) 0.001(2)
B8 0.073(4) 0.048(3) 0.050(3) 0.008(3) 0.023(3) -0.003(3)
B9 0.063(4) 0.068(4) 0.059(3) -0.002(3) 0.036(3) -0.022(3)
B10 0.041(3) 0.060(4) 0.066(3) -0.002(3) 0.019(3) -0.013(3)
B11 0.050(3) 0.044(3) 0.047(3) -0.005(2) 0.013(3) -0.011(2)
B12 0.070(4) 0.048(3) 0.059(3) -0.001(3) 0.029(3) -0.019(3)
C1 0.036(2) 0.037(2) 0.039(2) -0.0066(18) 0.0168(19) -0.0058(18)
C2 0.038(2) 0.038(2) 0.035(2) -0.0014(19) 0.0138(19) 0.0015(19)
C3 0.038(2) 0.075(3) 0.041(2) 0.003(3) 0.007(2) -0.001(2)
C4 0.028(2) 0.062(3) 0.078(3) -0.023(3) 0.018(2) -0.004(2)
C5 0.030(3) 0.061(3) 0.083(4) 0.022(3) 0.015(3) -0.008(2)
C6 0.033(2) 0.085(4) 0.057(3) -0.010(3) 0.025(2) -0.002(2)
C7 0.029(2) 0.052(3) 0.068(3) 0.006(3) 0.006(2) 0.006(2)
C8 0.037(2) 0.044(2) 0.0402(18) 0.0051(16) 0.0149(16) -0.0028(18)
C9 0.029(2) 0.038(2) 0.035(2) 0.0003(19) 0.0058(19) 0.0000(18)
C10 0.032(2) 0.045(3) 0.045(3) -0.003(2) 0.010(2) -0.003(2)
C11 0.062(3) 0.075(3) 0.045(3) 0.017(2) 0.017(2) 0.007(2)
C12 0.031(2) 0.035(2) 0.052(3) 0.003(2) 0.015(2) 0.0044(18)
C13 0.028(2) 0.041(2) 0.045(2) 0.000(2) 0.016(2) 0.0025(18)
C14 0.048(3) 0.045(3) 0.061(3) -0.006(2) 0.031(3) -0.004(2)
C15 0.075(4) 0.123(4) 0.079(3) -0.019(3) 0.056(3) -0.001(3)
Co1 0.0280(3) 0.0423(3) 0.0395(3) 0.0017(3) 0.0131(2) 0.0015(3)
O1 0.062(2) 0.079(2) 0.102(2) 0.0223(19) 0.052(2) 0.0341(18)
O2 0.062(2) 0.061(2) 0.0569(18) 0.0102(15) 0.0173(16) 0.0274(16)
O3 0.0515(19) 0.074(2) 0.0509(18) -0.0105(16) 0.0316(16) 0.0014(15)
O4 0.0544(19) 0.070(2) 0.0429(16) 0.0143(15) 0.0197(15) 0.0191(15)
S1 0.0318(6) 0.0417(6) 0.0410(6) -0.0044(5) 0.0150(5) -0.0022(5)
S2 0.0470(7) 0.0491(7) 0.0446(6) -0.0072(5) 0.0246(5) -0.0046(5)

loop_
_atom_type_symbol
_atom_type_description
_atom_type_scat_dispersion_real
_atom_type_scat_dispersion_imag
_atom_type_scat_source
C C 0.0033 0.0016 'International Tables Vol C Tables 4.2.6.8 and 6.1.1.4'
H H 0.0000 0.0000 'International Tables Vol C Tables 4.2.6.8 and 6.1.1.4'
B B 0.0013 0.0007 'International Tables Vol C Tables 4.2.6.8 and 6.1.1.4'
O O 0.0106 0.0060 'International Tables Vol C Tables 4.2.6.8 and 6.1.1.4'
S S 0.1246 0.1234 'International Tables Vol C Tables 4.2.6.8 and 6.1.1.4'
Co Co 0.3494 0.9721 'International Tables Vol C Tables 4.2.6.8 and 6.1.1.4'

loop_
_geom_angle_atom_site_label_1
_geom_angle_atom_site_label_2
_geom_angle_atom_site_label_3
_geom_angle
C1 B3 C2 58.2(2)
C1 B3 B7 104.5(3)
C2 B3 B7 58.2(2)
C1 B3 B4 58.9(2)
C2 B3 B4 106.3(3)
B7 B3 B4 108.2(3)
C1 B3 B8 104.8(3)
C2 B3 B8 105.8(3)
B7 B3 B8 60.6(2)
B4 B3 B8 59.8(2)
C1 B3 H58A 123.8
C2 B3 H58A 122.8
B7 B3 H58A 122.4
B4 B3 H58A 122.1
B8 B3 H58A 123.5
C1 B4 B8 105.3(3)
C1 B4 B9 104.3(3)
B8 B4 B9 59.8(3)
C1 B4 B3 59.0(2)
B8 B4 B3 60.3(2)
B9 B4 B3 107.7(3)
C1 B4 B5 58.1(2)
B8 B4 B5 108.2(3)
B9 B4 B5 60.1(3)
B3 B4 B5 107.7(3)
C1 B4 H56A 122.8
B8 B4 H56A 125.1
B9 B4 H56A 122.7
B3 B4 H56A 123.2
B5 B4 H56A 118.6
C1 B5 B10 104.6(3)
C1 B5 B6 59.1(2)
B10 B5 B6 59.8(2)
C1 B5 B9 103.5(3)
B10 B5 B9 60.5(2)
B6 B5 B9 107.8(3)
C1 B5 B4 58.3(2)
B10 B5 B4 107.6(3)
B6 B5 B4 107.9(3)
B9 B5 B4 58.9(2)
C1 B5 H57A 123.8
B10 B5 H57A 123.4
B6 B5 H57A 121.0
B9 B5 H57A 124.0
B4 B5 H57A 121.5
C1 B6 C2 57.9(2)
C1 B6 B10 103.9(3)
C2 B6 B10 104.9(3)
C1 B6 B11 104.2(3)
C2 B6 B11 58.0(2)
B10 B6 B11 60.6(2)
C1 B6 B5 58.3(2)
C2 B6 B5 105.5(3)
B10 B6 B5 59.6(2)
B11 B6 B5 108.1(3)
C1 B6 H59A 123.9
C2 B6 H59A 124.2
B10 B6 H59A 123.7
B11 B6 H59A 123.3
B5 B6 H59A 121.3
C2 B7 B12 105.9(3)
C2 B7 B3 60.0(2)
B12 B7 B3 108.0(3)
C2 B7 B11 58.6(2)
B12 B7 B11 60.5(2)
B3 B7 B11 108.3(3)
C2 B7 B8 106.6(3)
B12 B7 B8 60.1(2)
B3 B7 B8 59.9(2)
B11 B7 B8 108.7(3)
C2 B7 H52A 124.2
B12 B7 H52A 121.3
B3 B7 H52A 121.9
B11 B7 H52A 121.2
B8 B7 H52A 121.4
B9 B8 B4 60.1(3)
B9 B8 B12 60.1(3)
B4 B8 B12 107.9(3)
B9 B8 B3 107.6(3)
B4 B8 B3 59.9(2)
B12 B8 B3 107.0(3)
B9 B8 B7 107.2(3)
B4 B8 B7 107.4(3)
B12 B8 B7 59.3(2)
B3 B8 B7 59.5(2)
B9 B8 H54A 122.1
B4 B8 H54A 122.2
B12 B8 H54A 121.8
B3 B8 H54A 122.2
B7 B8 H54A 121.9
B8 B9 B4 60.1(3)
B8 B9 B12 60.4(3)
B4 B9 B12 108.2(3)
B8 B9 B5 109.2(3)
B4 B9 B5 61.0(2)
B12 B9 B5 107.8(3)
B8 B9 B10 109.0(3)
B4 B9 B10 108.2(3)
B12 B9 B10 60.3(2)
B5 B9 B10 59.2(2)
B8 B9 H55A 121.0
B4 B9 H55A 121.2
B12 B9 H55A 122.0
B5 B9 H55A 121.2
B10 B9 H55A 121.7
B5 B10 B6 60.6(2)
B5 B10 B11 108.3(3)
B6 B10 B11 59.8(2)
B5 B10 B9 60.4(3)
B6 B10 B9 108.4(3)
B11 B10 B9 107.4(3)
B5 B10 B12 108.0(3)
B6 B10 B12 107.8(3)
B11 B10 B12 59.9(2)
B9 B10 B12 59.3(3)
B5 B10 H60A 121.6
B6 B10 H60A 121.4
B11 B10 H60A 121.6
B9 B10 H60A 122.2
B12 B10 H60A 121.9
C2 B11 B6 60.2(2)
C2 B11 B7 58.5(2)
B6 B11 B7 108.3(3)
C2 B11 B12 105.0(3)
B6 B11 B12 108.0(3)
B7 B11 B12 59.3(2)
C2 B11 B10 105.9(3)
B6 B11 B10 59.7(2)
B7 B11 B10 107.6(3)
B12 B11 B10 60.2(2)
C2 B11 H51A 123.2
B6 B11 H51A 121.0
B7 B11 H51A 121.7
B12 B11 H51A 123.0
B10 B11 H51A 122.8
B7 B12 B8 60.7(3)
B7 B12 B9 107.9(3)
B8 B12 B9 59.5(3)
B7 B12 B11 60.1(2)
B8 B12 B11 108.9(3)
B9 B12 B11 108.2(3)
B7 B12 B10 108.0(3)
B8 B12 B10 108.3(3)
B9 B12 B10 60.3(3)
B11 B12 B10 59.9(2)
B7 B12 H53A 121.5
B8 B12 H53A 121.2
B9 B12 H53A 121.9
B11 B12 H53A 121.4
B10 B12 H53A 121.8
C2 C1 B4 111.5(3)
C2 C1 B5 111.8(3)
B4 C1 B5 63.6(2)
C2 C1 B3 61.5(2)
B4 C1 B3 62.1(2)
B5 C1 B3 114.8(3)
C2 C1 B6 61.6(2)
B4 C1 B6 115.1(3)
B5 C1 B6 62.6(2)
B3 C1 B6 114.4(3)
C2 C1 S1 115.2(2)
B4 C1 S1 119.5(2)
B5 C1 S1 125.0(2)
B3 C1 S1 111.8(2)
B6 C1 S1 119.9(2)
C1 C2 B7 109.1(2)
C1 C2 B11 109.3(3)
B7 C2 B11 62.9(2)
C1 C2 B3 60.3(2)
B7 C2 B3 61.9(2)
B11 C2 B3 113.4(3)
C1 C2 B6 60.5(2)
B7 C2 B6 113.2(3)
B11 C2 B6 61.8(2)
B3 C2 B6 112.4(3)
C1 C2 S2 118.1(2)
B7 C2 S2 123.5(2)
B11 C2 S2 121.7(2)
B3 C2 S2 118.5(2)
B6 C2 S2 116.0(2)
C7 C3 C4 107.9(4)
C7 C3 Co1 70.5(2)
C4 C3 Co1 67.8(2)
C7 C3 H2A 126.0
C4 C3 H2A 126.0
Co1 C3 H2A 126.0
C5 C4 C3 108.6(4)
C5 C4 Co1 69.9(2)
C3 C4 Co1 73.0(2)
C5 C4 H1A 125.7
C3 C4 H1A 125.7
Co1 C4 H1A 125.7
C4 C5 C6 107.5(4)
C4 C5 Co1 70.9(2)
C6 C5 Co1 69.5(2)
C4 C5 H5A 126.2
C6 C5 H5A 126.2
Co1 C5 H5A 126.2
C5 C6 C7 107.4(3)
C5 C6 Co1 70.4(2)
C7 C6 Co1 72.9(2)
C5 C6 H4A 126.2
C7 C6 H4A 126.2
Co1 C6 H4A 126.2
C3 C7 C6 108.5(4)
C3 C7 Co1 72.1(2)
C6 C7 Co1 67.4(2)
C3 C7 H3A 125.7
C6 C7 H3A 125.7
Co1 C7 H3A 125.7
C9 C8 Co1 132.2(3)
C9 C8 H15A 113.9
Co1 C8 H15A 113.9
C8 C9 C12 125.2(3)
C8 C9 C10 121.2(3)
C12 C9 C10 113.3(3)
O2 C10 O4 122.1(4)
O2 C10 C9 124.3(4)
O4 C10 C9 113.6(3)
O4 C11 H12A 109.5
O4 C11 H12B 109.5
H12A C11 H12B 109.5
O4 C11 H12C 109.5
H12A C11 H12C 109.5
H12B C11 H12C 109.5
C13 C12 C9 129.2(3)
C13 C12 H9A 115.4
C9 C12 H9A 115.4
C12 C13 C14 118.5(3)
C12 C13 S1 123.6(3)
C14 C13 S1 117.8(3)
O1 C14 O3 124.4(4)
O1 C14 C13 123.9(4)
O3 C14 C13 111.6(4)
O3 C15 H14A 109.5
O3 C15 H14B 109.5
H14A C15 H14B 109.5
O3 C15 H14C 109.5
H14A C15 H14C 109.5
H14B C15 H14C 109.5
C8 Co1 C6 101.56(16)
C8 Co1 C5 88.41(15)
C6 Co1 C5 40.09(14)
C8 Co1 C4 113.56(17)
C6 Co1 C4 66.25(15)
C5 Co1 C4 39.13(13)
C8 Co1 C7 140.47(15)
C6 Co1 C7 39.69(13)
C5 Co1 C7 65.97(15)
C4 Co1 C7 64.86(15)
C8 Co1 C3 152.08(16)
C6 Co1 C3 65.26(14)
C5 Co1 C3 65.49(15)
C4 Co1 C3 39.20(14)
C7 Co1 C3 37.42(12)
C8 Co1 S1 95.99(11)
C6 Co1 S1 158.03(11)
C5 Co1 S1 128.54(15)
C4 Co1 S1 94.67(11)
C7 Co1 S1 123.45(12)
C3 Co1 S1 93.16(11)
C8 Co1 S2 87.03(11)
C6 Co1 S2 98.39(13)
C5 Co1 S2 135.85(14)
C4 Co1 S2 155.83(12)
C7 Co1 S2 91.29(12)
C3 Co1 S2 118.28(14)
S1 Co1 S2 95.60(4)
C14 O3 C15 115.3(3)
C10 O4 C11 117.4(3)
C13 S1 C1 101.86(16)
C13 S1 Co1 111.66(12)
C1 S1 Co1 105.75(10)
C2 S2 Co1 103.75(11)

loop_
_geom_bond_atom_site_label_1
_geom_bond_atom_site_label_2
_geom_bond_distance
B3 C1 1.699(5)
B3 C2 1.719(5)
B3 B7 1.751(6)
B3 B4 1.752(5)
B3 B8 1.759(6)
B3 H58A 0.9601
B4 C1 1.697(5)
B4 B8 1.750(6)
B4 B9 1.750(6)
B4 B5 1.787(6)
B4 H56A 0.9600
B5 C1 1.694(5)
B5 B10 1.749(6)
B5 B6 1.767(5)
B5 B9 1.771(6)
B5 H57A 0.9599
B6 C1 1.707(5)
B6 C2 1.726(5)
B6 B10 1.753(6)
B6 B11 1.754(6)
B6 H59A 0.9601
B7 C2 1.687(5)
B7 B12 1.746(6)
B7 B11 1.761(6)
B7 B8 1.771(6)
B7 H52A 0.9601
B8 B9 1.745(7)
B8 B12 1.761(6)
B8 H54A 0.9599
B9 B12 1.755(6)
B9 B10 1.772(6)
B9 H55A 0.9599
B10 B11 1.768(6)
B10 B12 1.773(6)
B10 H60A 0.9600
B11 C2 1.687(5)
B11 B12 1.768(6)
B11 H51A 0.9600
B12 H53A 0.9600
C1 C2 1.663(4)
C1 S1 1.821(3)
C2 S2 1.782(3)
C3 C7 1.358(4)
C3 C4 1.406(5)
C3 Co1 2.127(4)
C3 H2A 0.9800
C4 C5 1.376(5)
C4 Co1 2.060(4)
C4 H1A 0.9800
C5 C6 1.399(5)
C5 Co1 2.047(4)
C5 H5A 0.9800
C6 C7 1.408(4)
C6 Co1 2.035(3)
C6 H4A 0.9800
C7 Co1 2.107(4)
C7 H3A 0.9800
C8 C9 1.347(4)
C8 Co1 1.875(3)
C8 H15A 0.9300
C9 C12 1.447(4)
C9 C10 1.483(5)
C10 O2 1.208(4)
C10 O4 1.329(4)
C11 O4 1.427(4)
C11 H12A 0.9600
C11 H12B 0.9600
C11 H12C 0.9600
C12 C13 1.333(4)
C12 H9A 0.9300
C13 C14 1.496(4)
C13 S1 1.769(3)
C14 O1 1.185(4)
C14 O3 1.333(4)
C15 O3 1.441(3)
C15 H14A 0.9600
C15 H14B 0.9600
C15 H14C 0.9600
Co1 S1 2.1871(9)
Co1 S2 2.2439(11)
